data_1503704
loop_
_publ_author_name
'Zaima, Kazumasa'
'Hirata, Tomoko'
'Hosoya, Takahiro'
'Hirasawa, Yusuke'
'Koyama, Koichiro'
'Rahman, Abdul'
'Kusumawati, Idha'
'Zaini, Noor Cholies'
'Shiro, Motoo'
'Morita, Hiroshi'

_publ_section_title
;
 Biscarpamontamines A and B, an aspidosperma-iboga bisindole alkaloid and
 an aspidosperma-aspidosperma bisindole alkaloid, from Tabernaemontana
 sphaerocarpa.
;
_journal_issue 9
_journal_name_full 'Journal of natural products'
_journal_page_first 1686
_journal_page_last 1690
_journal_paper_doi 10.1021/np900365r
_journal_volume 72
_journal_year 2009
_chemical_absolute_configuration rmad
_chemical_formula_moiety 'C43 H50 N4 O6, H2 O '
_chemical_formula_sum 'C43 H52 N4 O7'
_chemical_formula_weight 736.91
_space_group_IT_number 4
_symmetry_cell_setting monoclinic
_symmetry_Int_Tables_number 4
_symmetry_space_group_name_Hall 'P 2yb'
_symmetry_space_group_name_H-M 'P 1 21 1'
_cell_angle_alpha 90.0000
_cell_angle_beta 110.9121(7)
_cell_angle_gamma 90.0000
_cell_formula_units_Z 2
_cell_length_a 11.2730(2)
_cell_length_b 12.2662(2)
_cell_length_c 13.8488(7)
_cell_measurement_reflns_used 27116
_cell_measurement_temperature 93.1
_cell_measurement_theta_max 68.2
_cell_measurement_theta_min 5.5
_cell_volume 1788.83(10)
_computing_cell_refinement 'PROCESS-AUTO (Rigaku, 1998)'
_computing_data_collection 'PROCESS-AUTO (Rigaku, 1998)'
_computing_data_reduction 'CrystalStructure (Rigaku & RAC 2007)'
_computing_molecular_graphics 'ORTEP (Johnson, 1976)'
_computing_publication_material 'CrystalStructure (Rigaku & RAC 2007)'
_computing_structure_refinement 'SHELXL97 (Sheldrick, 1997)'
_computing_structure_solution 'SHELXS97 (Sheldrick, 1997)'
_diffrn_detector_area_resol_mean 10.00
_diffrn_measured_fraction_theta_full 0.981
_diffrn_measured_fraction_theta_max 0.981
_diffrn_measurement_device_type 'Rigaku RAXIS-RAPID'
_diffrn_measurement_method \w
_diffrn_radiation_type 'Cu K\a'
_diffrn_radiation_wavelength 1.54187
_diffrn_reflns_av_R_equivalents 0.019
_diffrn_reflns_limit_h_max 13
_diffrn_reflns_limit_h_min -13
_diffrn_reflns_limit_k_max 13
_diffrn_reflns_limit_k_min -13
_diffrn_reflns_limit_l_max 16
_diffrn_reflns_limit_l_min -16
_diffrn_reflns_number 34020
_diffrn_reflns_theta_full 68.21
_diffrn_reflns_theta_max 68.21
_exptl_absorpt_coefficient_mu 0.753
_exptl_absorpt_correction_T_max 0.970
_exptl_absorpt_correction_T_min 0.827
_exptl_absorpt_correction_type multi-scan
_exptl_absorpt_process_details
;
    Higashi, T. (1995). Program for Absorption Correction.
    Rigaku Corporation, Tokyo, Japan.
;
_exptl_crystal_colour colorless
_exptl_crystal_density_diffrn 1.368
_exptl_crystal_density_method 'not measured'
_exptl_crystal_description block
_exptl_crystal_F_000 788.00
_exptl_crystal_size_max 0.16
_exptl_crystal_size_mid 0.15
_exptl_crystal_size_min 0.04
_refine_diff_density_max 0.38
_refine_diff_density_min -0.30
_refine_ls_abs_structure_details 'Flack, H. D. (1983), Acta Cryst. A39, 876-881.  3002 Friedel Pairs'
_refine_ls_abs_structure_Flack 0.03(16)
_refine_ls_extinction_method none
_refine_ls_goodness_of_fit_ref 1.036
_refine_ls_hydrogen_treatment constr
_refine_ls_number_parameters 490
_refine_ls_number_reflns 6376
_refine_ls_R_factor_gt 0.0394
_refine_ls_shift/su_max 0.0060
_refine_ls_structure_factor_coef Fsqd
_refine_ls_weighting_details 'w = 1/[\s^2^(Fo^2^)+(0.0632P)^2^+0.7168P] where P=(Fo^2^+2Fc^2^)/3'
_refine_ls_weighting_scheme calc
_refine_ls_wR_factor_ref 0.1053
_reflns_number_gt 6170
_reflns_number_total 6376
_reflns_threshold_expression F^2^>2.0\s(F^2^)
_cod_data_source_file np900365r_si_002.cif
_cod_data_source_block '_TSSC-8B'
_cod_depositor_comments
;
 Marking attached hydrogen atoms.

 Antanas Vaitkus,
 2017-07-12
;
_cod_original_cell_volume 1788.82(10)
_cod_original_formula_sum 'C43 H52 N4 O7 '
_cod_database_code 1503704

loop_
_symmetry_equiv_pos_site_id
_symmetry_equiv_pos_as_xyz
1 +X,+Y,+Z
2 -X,1/2+Y,-Z

loop_
_atom_site_label
_atom_site_type_symbol
_atom_site_fract_x
_atom_site_fract_y
_atom_site_fract_z
_atom_site_U_iso_or_equiv
_atom_site_adp_type
_atom_site_occupancy
_atom_site_symmetry_multiplicity
_atom_site_calc_flag
_atom_site_refinement_flags
_atom_site_attached_hydrogens
O1 O 0.49771(13) 0.39699(12) 0.68329(10) 0.0260(3) Uani 1 1 d . 0
O2 O 0.46090(15) 0.52873(15) 0.18591(11) 0.0388(4) Uani 1 1 d . 0
O3 O 0.38475(17) 0.64248(14) 0.27604(13) 0.0450(5) Uani 1 1 d U 0
O4 O 0.95933(17) 0.62142(16) 1.29520(12) 0.0432(4) Uani 1 1 d U 0
O5 O 0.58742(13) 0.75385(13) 0.89490(11) 0.0284(3) Uani 1 1 d . 0
H5O H 0.5808 0.7549 0.9534 0.034 Uiso 1 1 calc R 0
O6 O 0.86469(13) 0.75078(13) 0.66174(10) 0.0285(3) Uani 1 1 d . 0
O7 O 0.481(2) 0.730(2) 1.0529(17) 0.672(18) Uani 1 1 d . 2
N1 N 0.62616(17) 0.36969(16) 0.29540(13) 0.0295(4) Uani 1 1 d . 0
H1N H 0.5947 0.3854 0.2291 0.035 Uiso 1 1 calc R 0
N4 N 0.77333(15) 0.49012(14) 0.63566(12) 0.0226(3) Uani 1 1 d . 0
N31 N 0.72919(15) 0.73656(14) 0.80618(12) 0.0240(4) Uani 1 1 d . 0
N34 N 0.74009(18) 0.80430(17) 1.11644(14) 0.0332(4) Uani 1 1 d . 0
C2 C 0.62112(19) 0.43715(18) 0.37375(15) 0.0254(4) Uani 1 1 d . 0
C3 C 0.77165(18) 0.49512(17) 0.73938(15) 0.0231(4) Uani 1 1 d . 0
H3A H 0.8447 0.5386 0.7839 0.028 Uiso 1 1 calc R 0
H3B H 0.7790 0.4207 0.7686 0.028 Uiso 1 1 calc R 0
C5 C 0.89198(18) 0.46663(18) 0.62131(16) 0.0261(4) Uani 1 1 d . 0
H5A H 0.9280 0.3958 0.6523 0.031 Uiso 1 1 calc R 0
H5B H 0.9555 0.5250 0.6501 0.031 Uiso 1 1 calc R 0
C6 C 0.84589(19) 0.46333(18) 0.50342(16) 0.0266(4) Uani 1 1 d . 0
H6A H 0.9081 0.4260 0.4793 0.032 Uiso 1 1 calc R 0
H6B H 0.8303 0.5377 0.4737 0.032 Uiso 1 1 calc R 0
C7 C 0.71837(18) 0.39647(17) 0.47393(15) 0.0237(4) Uani 1 1 d . 0
C8 C 0.74082(18) 0.28148(18) 0.44483(16) 0.0263(4) Uani 1 1 d . 0
C9 C 0.80815(19) 0.19519(19) 0.50320(17) 0.0293(5) Uani 1 1 d . 0
H9 H 0.8440 0.2004 0.5764 0.035 Uiso 1 1 calc R 0
C10 C 0.8227(2) 0.1002(2) 0.45275(19) 0.0341(5) Uani 1 1 d . 0
H10 H 0.8690 0.0405 0.4920 0.041 Uiso 1 1 calc R 0
C11 C 0.7703(2) 0.0923(2) 0.34653(19) 0.0351(5) Uani 1 1 d . 0
H11 H 0.7804 0.0268 0.3137 0.042 Uiso 1 1 calc R 0
C12 C 0.7030(2) 0.1786(2) 0.28655(17) 0.0327(5) Uani 1 1 d . 0
H12 H 0.6679 0.1733 0.2133 0.039 Uiso 1 1 calc R 0
C13 C 0.68879(18) 0.27275(19) 0.33729(16) 0.0287(5) Uani 1 1 d . 0
C14 C 0.64596(18) 0.54813(17) 0.73696(15) 0.0231(4) Uani 1 1 d . 0
C15 C 0.53215(18) 0.49807(17) 0.64794(15) 0.0231(4) Uani 1 1 d . 0
H15 H 0.4585 0.5492 0.6321 0.028 Uiso 1 1 calc R 0
C16 C 0.54188(19) 0.52103(18) 0.36925(16) 0.0260(4) Uani 1 1 d . 0
C17 C 0.53572(19) 0.56305(17) 0.47031(15) 0.0241(4) Uani 1 1 d . 0
H17A H 0.4540 0.6011 0.4572 0.029 Uiso 1 1 calc R 0
H17B H 0.6054 0.6158 0.5017 0.029 Uiso 1 1 calc R 0
C18 C 0.40666(19) 0.34820(18) 0.59355(16) 0.0267(4) Uani 1 1 d . 0
H18A H 0.3201 0.3739 0.5845 0.032 Uiso 1 1 calc R 0
H18B H 0.4088 0.2678 0.6006 0.032 Uiso 1 1 calc R 0
C19 C 0.44140(18) 0.38163(18) 0.50090(16) 0.0252(4) Uani 1 1 d . 0
H19A H 0.3674 0.4138 0.4458 0.030 Uiso 1 1 calc R 0
H19B H 0.4722 0.3182 0.4723 0.030 Uiso 1 1 calc R 0
C20 C 0.54789(18) 0.46702(17) 0.54503(15) 0.0227(4) Uani 1 1 d . 0
C21 C 0.67881(18) 0.41472(16) 0.56988(14) 0.0217(4) Uani 1 1 d . 0
H21 H 0.6827 0.3441 0.6070 0.026 Uiso 1 1 calc R 0
C22 C 0.4610(2) 0.56074(19) 0.26914(17) 0.0304(5) Uani 1 1 d . 0
C23 C 0.3132(3) 0.6919(3) 0.1779(2) 0.0664(10) Uani 1 1 d U 0
H23A H 0.3717 0.7177 0.1448 0.080 Uiso 1 1 calc R 0
H23B H 0.2643 0.7536 0.1889 0.080 Uiso 1 1 calc R 0
H23C H 0.2551 0.6379 0.1333 0.080 Uiso 1 1 calc R 0
C32 C 0.71072(19) 0.71580(17) 0.90457(15) 0.0245(4) Uani 1 1 d . 0
C33 C 0.7525(2) 0.7987(2) 1.22461(18) 0.0401(6) Uani 1 1 d . 0
H33A H 0.6847 0.8425 1.2357 0.048 Uiso 1 1 calc R 0
H33B H 0.8356 0.8290 1.2687 0.048 Uiso 1 1 calc R 0
C35 C 0.7489(2) 0.9167(2) 1.08178(19) 0.0381(5) Uani 1 1 d . 0
H35A H 0.8130 0.9591 1.1368 0.046 Uiso 1 1 calc R 0
H35B H 0.6659 0.9542 1.0624 0.046 Uiso 1 1 calc R 0
C36 C 0.7887(2) 0.90321(18) 0.98779(16) 0.0319(5) Uani 1 1 d . 0
H36A H 0.8640 0.9486 0.9952 0.038 Uiso 1 1 calc R 0
H36B H 0.7188 0.9247 0.9237 0.038 Uiso 1 1 calc R 0
C37 C 0.82059(19) 0.77945(18) 0.98491(15) 0.0257(4) Uani 1 1 d . 0
C38 C 0.92175(19) 0.76714(17) 0.93797(15) 0.0250(4) Uani 1 1 d . 0
C39 C 1.0523(2) 0.78162(18) 0.98066(16) 0.0296(5) Uani 1 1 d . 0
H39 H 1.0927 0.7944 1.0527 0.036 Uiso 1 1 calc R 0
C40 C 1.1231(2) 0.77725(19) 0.91700(17) 0.0328(5) Uani 1 1 d . 0
H40 H 1.2131 0.7818 0.9460 0.039 Uiso 1 1 calc R 0
C41 C 1.0625(2) 0.76618(19) 0.81071(17) 0.0302(4) Uani 1 1 d . 0
H41 H 1.1116 0.7661 0.7675 0.036 Uiso 1 1 calc R 0
C42 C 0.93143(19) 0.75524(18) 0.76657(16) 0.0263(4) Uani 1 1 d . 0
C43 C 0.86030(18) 0.74963(16) 0.83126(15) 0.0228(4) Uani 1 1 d . 0
C44 C 0.7421(3) 0.6807(2) 1.25414(18) 0.0434(6) Uani 1 1 d . 0
H44A H 0.7610 0.6766 1.3296 0.052 Uiso 1 1 calc R 0
H44B H 0.6537 0.6556 1.2188 0.052 Uiso 1 1 calc R 0
C45 C 0.8311(2) 0.6048(2) 1.22626(17) 0.0376(5) Uani 1 1 d . 0
H45 H 0.8062 0.5277 1.2329 0.045 Uiso 1 1 calc R 0
C46 C 0.72414(19) 0.59316(18) 0.92746(15) 0.0248(4) Uani 1 1 d . 0
H46 H 0.8099 0.5713 0.9281 0.030 Uiso 1 1 calc R 0
C47 C 0.7221(2) 0.56858(19) 1.03436(15) 0.0284(5) Uani 1 1 d . 0
H47A H 0.7244 0.4887 1.0452 0.034 Uiso 1 1 calc R 0
H47B H 0.6424 0.5968 1.0398 0.034 Uiso 1 1 calc R 0
C48 C 1.0412(3) 0.5781(3) 1.2457(2) 0.0535(7) Uani 1 1 d U 0
H48A H 1.0741 0.5059 1.2752 0.064 Uiso 1 1 calc R 0
H48B H 1.1143 0.6275 1.2564 0.064 Uiso 1 1 calc R 0
C49 C 0.9637(2) 0.5674(2) 1.13036(17) 0.0332(5) Uani 1 1 d U 0
H49A H 0.9519 0.4898 1.1093 0.040 Uiso 1 1 calc R 0
H49B H 1.0060 0.6055 1.0885 0.040 Uiso 1 1 calc R 0
C50 C 0.8358(2) 0.62123(19) 1.11751(16) 0.0286(5) Uani 1 1 d . 0
C51 C 0.84200(19) 0.74451(18) 1.09665(15) 0.0256(4) Uani 1 1 d . 0
H51 H 0.9258 0.7735 1.1433 0.031 Uiso 1 1 calc R 0
C52 C 0.62682(19) 0.52921(18) 0.84022(15) 0.0252(4) Uani 1 1 d . 0
H52A H 0.5401 0.5523 0.8336 0.030 Uiso 1 1 calc R 0
H52B H 0.6353 0.4505 0.8571 0.030 Uiso 1 1 calc R 0
C53 C 0.64798(18) 0.67215(17) 0.71779(15) 0.0235(4) Uani 1 1 d . 0
H53A H 0.6768 0.6841 0.6589 0.028 Uiso 1 1 calc R 0
H53B H 0.5600 0.7001 0.6971 0.028 Uiso 1 1 calc R 0
C54 C 0.9329(2) 0.7735(2) 0.59537(17) 0.0351(5) Uani 1 1 d . 0
H54A H 0.9728 0.8454 0.6121 0.042 Uiso 1 1 calc R 0
H54B H 0.8743 0.7728 0.5234 0.042 Uiso 1 1 calc R 0
H54C H 0.9985 0.7179 0.6049 0.042 Uiso 1 1 calc R 0

loop_
_atom_site_aniso_label
_atom_site_aniso_U_11
_atom_site_aniso_U_22
_atom_site_aniso_U_33
_atom_site_aniso_U_23
_atom_site_aniso_U_13
_atom_site_aniso_U_12
O1 0.0286(7) 0.0265(8) 0.0242(7) -0.0016(6) 0.0108(6) -0.0059(6)
O2 0.0344(8) 0.0553(11) 0.0235(8) 0.0060(7) 0.0064(6) -0.0063(8)
O3 0.0531(10) 0.0316(10) 0.0317(9) -0.0007(7) -0.0078(8) 0.0057(8)
O4 0.0463(9) 0.0544(12) 0.0243(8) -0.0001(7) 0.0071(7) -0.0109(8)
O5 0.0282(7) 0.0330(9) 0.0269(7) 0.0001(6) 0.0135(6) 0.0029(6)
O6 0.0296(7) 0.0344(8) 0.0249(7) 0.0003(6) 0.0137(6) -0.0041(6)
O7 0.62(3) 0.66(4) 0.78(3) -0.01(3) 0.31(3) 0.33(3)
N1 0.0317(9) 0.0367(11) 0.0213(8) -0.0029(7) 0.0111(7) -0.0031(8)
N4 0.0221(8) 0.0243(9) 0.0209(8) -0.0008(6) 0.0072(6) 0.0016(7)
N31 0.0256(8) 0.0255(10) 0.0214(8) -0.0019(7) 0.0091(7) 0.0005(7)
N34 0.0339(9) 0.0382(11) 0.0298(9) -0.0093(8) 0.0141(8) -0.0035(8)
C2 0.0267(10) 0.0313(12) 0.0205(9) -0.0026(8) 0.0112(8) -0.0088(8)
C3 0.0232(9) 0.0231(11) 0.0222(9) -0.0011(7) 0.0069(7) 0.0001(8)
C5 0.0212(9) 0.0286(12) 0.0288(10) -0.0025(8) 0.0092(8) 0.0014(8)
C6 0.0244(10) 0.0292(12) 0.0285(10) -0.0030(8) 0.0124(8) -0.0040(8)
C7 0.0242(9) 0.0254(11) 0.0241(10) -0.0008(8) 0.0120(8) -0.0038(8)
C8 0.0234(9) 0.0292(12) 0.0308(10) -0.0049(8) 0.0151(8) -0.0050(8)
C9 0.0273(10) 0.0307(12) 0.0328(11) -0.0030(9) 0.0145(9) -0.0011(9)
C10 0.0285(10) 0.0310(12) 0.0476(13) -0.0016(10) 0.0194(10) 0.0005(9)
C11 0.0281(10) 0.0320(13) 0.0509(14) -0.0131(10) 0.0211(10) -0.0062(9)
C12 0.0254(10) 0.0437(14) 0.0332(11) -0.0111(10) 0.0156(9) -0.0097(9)
C13 0.0227(9) 0.0364(13) 0.0311(10) -0.0050(9) 0.0145(8) -0.0045(9)
C14 0.0228(9) 0.0263(11) 0.0201(9) -0.0021(8) 0.0074(7) -0.0002(8)
C15 0.0218(9) 0.0246(11) 0.0230(9) -0.0002(8) 0.0082(8) -0.0013(8)
C16 0.0265(10) 0.0266(11) 0.0241(10) 0.0022(8) 0.0079(8) -0.0056(8)
C17 0.0229(9) 0.0235(11) 0.0226(9) 0.0010(8) 0.0044(8) 0.0013(8)
C18 0.0262(10) 0.0267(11) 0.0277(10) -0.0041(8) 0.0103(8) -0.0037(8)
C19 0.0235(9) 0.0257(11) 0.0253(10) -0.0032(8) 0.0071(8) -0.0041(8)
C20 0.0235(9) 0.0213(11) 0.0229(9) -0.0022(8) 0.0076(7) 0.0000(8)
C21 0.0245(9) 0.0206(10) 0.0202(9) 0.0010(7) 0.0081(7) 0.0010(8)
C22 0.0306(11) 0.0281(12) 0.0283(11) 0.0030(9) 0.0053(9) -0.0097(9)
C23 0.082(2) 0.0425(17) 0.0418(15) -0.0002(12) -0.0185(15) 0.0200(15)
C32 0.0261(10) 0.0272(11) 0.0218(9) -0.0015(8) 0.0105(8) 0.0000(8)
C33 0.0431(13) 0.0496(15) 0.0344(12) -0.0152(11) 0.0221(10) -0.0125(11)
C35 0.0418(13) 0.0325(14) 0.0378(12) -0.0088(10) 0.0117(10) 0.0027(10)
C36 0.0363(11) 0.0256(12) 0.0288(11) -0.0045(9) 0.0056(9) 0.0000(9)
C37 0.0279(9) 0.0256(11) 0.0231(10) 0.0003(8) 0.0083(8) -0.0002(8)
C38 0.0303(10) 0.0210(11) 0.0232(9) 0.0009(8) 0.0088(8) -0.0018(8)
C39 0.0304(10) 0.0285(12) 0.0261(10) 0.0020(8) 0.0053(8) -0.0038(9)
C40 0.0267(10) 0.0330(13) 0.0354(11) 0.0059(9) 0.0070(9) -0.0016(9)
C41 0.0302(10) 0.0281(12) 0.0360(11) 0.0022(9) 0.0164(9) -0.0017(9)
C42 0.0325(10) 0.0211(11) 0.0261(10) 0.0026(8) 0.0114(8) -0.0017(8)
C43 0.0252(9) 0.0177(10) 0.0250(9) 0.0008(8) 0.0085(8) 0.0004(8)
C44 0.0514(14) 0.0579(17) 0.0292(12) -0.0115(11) 0.0245(11) -0.0192(13)
C45 0.0443(13) 0.0431(14) 0.0235(10) -0.0024(10) 0.0098(9) -0.0180(11)
C46 0.0268(9) 0.0271(11) 0.0222(10) -0.0020(8) 0.0110(8) -0.0010(8)
C47 0.0317(11) 0.0292(12) 0.0245(10) 0.0000(8) 0.0101(9) -0.0057(9)
C48 0.0522(15) 0.0613(19) 0.0346(13) -0.0015(12) 0.0003(12) 0.0132(14)
C49 0.0362(12) 0.0294(12) 0.0298(11) 0.0034(9) 0.0065(9) -0.0018(9)
C50 0.0349(11) 0.0306(12) 0.0215(10) 0.0007(8) 0.0114(8) -0.0061(9)
C51 0.0275(10) 0.0292(12) 0.0215(9) -0.0053(8) 0.0104(8) -0.0059(9)
C52 0.0278(10) 0.0241(11) 0.0235(10) 0.0004(8) 0.0089(8) -0.0034(8)
C53 0.0232(9) 0.0277(11) 0.0198(9) -0.0034(8) 0.0077(7) 0.0000(8)
C54 0.0334(11) 0.0437(15) 0.0320(11) 0.0070(10) 0.0162(9) 0.0032(10)

loop_
_atom_type_symbol
_atom_type_description
_atom_type_scat_dispersion_real
_atom_type_scat_dispersion_imag
_atom_type_scat_source
C C 0.018 0.009
;
International Tables for Crystallography
(1992, Vol. C, Tables 4.2.6.8 and 6.1.1.4)
;
H H 0.000 0.000
;
International Tables for Crystallography
(1992, Vol. C, Table 6.1.1.4)
;
N N 0.031 0.018
;
International Tables for Crystallography
(1992, Vol. C, Tables 4.2.6.8 and 6.1.1.4)
;
O O 0.049 0.032
;
International Tables for Crystallography
(1992, Vol. C, Tables 4.2.6.8 and 6.1.1.4)
;

loop_
_geom_angle_atom_site_label_1
_geom_angle_atom_site_label_2
_geom_angle_atom_site_label_3
_geom_angle
C18 O1 C15 105.22(14)
C22 O3 C23 113.7(2)
C48 O4 C45 107.25(18)
C42 O6 C54 117.13(16)
C2 N1 C13 109.84(17)
C3 N4 C5 119.01(15)
C3 N4 C21 112.46(15)
C5 N4 C21 107.00(15)
C43 N31 C53 123.79(16)
C43 N31 C32 105.99(15)
C53 N31 C32 115.21(16)
C33 N34 C51 111.98(18)
C33 N34 C35 112.73(19)
C51 N34 C35 104.97(17)
C16 C2 N1 129.23(19)
C16 C2 C7 123.01(18)
N1 C2 C7 107.64(18)
N4 C3 C14 109.45(15)
N4 C5 C6 99.98(15)
C5 C6 C7 102.80(15)
C8 C7 C2 101.45(16)
C8 C7 C21 119.09(17)
C2 C7 C21 113.54(16)
C8 C7 C6 109.28(16)
C2 C7 C6 111.16(16)
C21 C7 C6 102.47(15)
C9 C8 C13 119.9(2)
C9 C8 C7 131.84(19)
C13 C8 C7 108.00(19)
C8 C9 C10 118.9(2)
C11 C10 C9 120.7(2)
C10 C11 C12 121.2(2)
C11 C12 C13 117.8(2)
C12 C13 C8 121.5(2)
C12 C13 N1 128.9(2)
C8 C13 N1 109.57(18)
C52 C14 C53 108.89(16)
C52 C14 C3 110.33(16)
C53 C14 C3 110.33(16)
C52 C14 C15 109.15(16)
C53 C14 C15 108.13(16)
C3 C14 C15 109.95(16)
O1 C15 C20 103.63(16)
O1 C15 C14 108.53(15)
C20 C15 C14 119.68(16)
C2 C16 C22 118.80(19)
C2 C16 C17 117.67(18)
C22 C16 C17 123.37(19)
C16 C17 C20 109.72(17)
O1 C18 C19 107.36(16)
C18 C19 C20 104.24(16)
C21 C20 C17 108.59(16)
C21 C20 C19 110.81(17)
C17 C20 C19 112.46(16)
C21 C20 C15 108.34(15)
C17 C20 C15 114.75(17)
C19 C20 C15 101.72(16)
N4 C21 C20 107.77(16)
N4 C21 C7 104.81(15)
C20 C21 C7 114.45(16)
O2 C22 O3 121.5(2)
O2 C22 C16 126.0(2)
O3 C22 C16 112.52(19)
O5 C32 N31 108.15(15)
O5 C32 C46 111.18(16)
N31 C32 C46 108.96(16)
O5 C32 C37 113.90(16)
N31 C32 C37 103.69(15)
C46 C32 C37 110.58(17)
N34 C33 C44 109.51(19)
N34 C35 C36 104.46(18)
C35 C36 C37 105.48(18)
C38 C37 C51 122.28(17)
C38 C37 C32 100.00(16)
C51 C37 C32 112.34(17)
C38 C37 C36 108.92(18)
C51 C37 C36 101.52(17)
C32 C37 C36 112.06(17)
C39 C38 C43 121.12(18)
C39 C38 C37 130.80(18)
C43 C38 C37 107.67(17)
C40 C39 C38 119.21(19)
C39 C40 C41 120.03(19)
C42 C41 C40 121.26(19)
O6 C42 C41 124.25(18)
O6 C42 C43 116.74(17)
C41 C42 C43 119.00(19)
C42 C43 N31 129.85(18)
C42 C43 C38 118.98(18)
N31 C43 C38 110.99(16)
C45 C44 C33 113.24(19)
O4 C45 C44 110.2(2)
O4 C45 C50 104.75(17)
C44 C45 C50 115.2(2)
C47 C46 C52 114.35(17)
C47 C46 C32 111.19(17)
C52 C46 C32 110.51(17)
C46 C47 C50 110.47(17)
O4 C48 C49 107.8(2)
C48 C49 C50 104.3(2)
C47 C50 C49 113.95(18)
C47 C50 C45 111.68(17)
C49 C50 C45 100.88(18)
C47 C50 C51 110.76(18)
C49 C50 C51 109.82(17)
C45 C50 C51 109.30(18)
N34 C51 C37 101.31(17)
N34 C51 C50 111.29(17)
C37 C51 C50 117.32(17)
C46 C52 C14 111.01(16)
N31 C53 C14 115.39(16)

loop_
_geom_bond_atom_site_label_1
_geom_bond_atom_site_label_2
_geom_bond_distance
O1 C18 1.430(2)
O1 C15 1.436(3)
O2 C22 1.217(3)
O3 C22 1.347(3)
O3 C23 1.443(3)
O4 C48 1.434(3)
O4 C45 1.434(3)
O5 C32 1.426(2)
O6 C42 1.377(2)
O6 C54 1.420(2)
N1 C2 1.382(3)
N1 C13 1.399(3)
N4 C3 1.445(2)
N4 C5 1.450(2)
N4 C21 1.459(3)
N31 C43 1.401(2)
N31 C53 1.470(3)
N31 C32 1.472(2)
N34 C33 1.456(3)
N34 C51 1.469(3)
N34 C35 1.475(3)
C2 C16 1.349(3)
C2 C7 1.513(3)
C3 C14 1.548(3)
C5 C6 1.527(3)
C6 C7 1.577(3)
C7 C8 1.513(3)
C7 C21 1.561(3)
C8 C9 1.383(3)
C8 C13 1.396(3)
C9 C10 1.397(3)
C10 C11 1.379(3)
C11 C12 1.391(4)
C12 C13 1.391(3)
C14 C52 1.538(3)
C14 C53 1.546(3)
C14 C15 1.554(3)
C15 C20 1.545(3)
C16 C22 1.445(3)
C16 C17 1.516(3)
C17 C20 1.541(3)
C18 C19 1.525(3)
C19 C20 1.545(3)
C20 C21 1.532(3)
C32 C46 1.534(3)
C32 C37 1.549(3)
C33 C44 1.519(4)
C35 C36 1.530(3)
C36 C37 1.564(3)
C37 C38 1.508(3)
C37 C51 1.539(3)
C38 C39 1.388(3)
C38 C43 1.407(3)
C39 C40 1.385(3)
C40 C41 1.391(3)
C41 C42 1.389(3)
C42 C43 1.401(3)
C44 C45 1.517(4)
C45 C50 1.539(3)
C46 C47 1.519(3)
C46 C52 1.527(3)
C47 C50 1.528(3)
C48 C49 1.528(3)
C49 C50 1.537(3)
C50 C51 1.546(3)
